data_7121528
loop_
_publ_author_name
'Zhang, Jing'
'Han, Shiguo'
'Liu, Xitao'
'Wu, Zhenyue'
'Ji, Chengmin'
'Sun, Zhihua'
'Luo, Junhua'

_publ_section_title
;
 A lead-free perovskite-like hybrid with above-room-temperature switching
 of quadratic nonlinear optical properties.
;
_journal_issue 44
_journal_name_full 'Chemical communications (Cambridge, England)'
_journal_page_first 5614
_journal_page_last 5617
_journal_paper_doi 10.1039/c8cc02496k
_journal_volume 54
_journal_year 2018
_chemical_formula_moiety 'Cl4 Sb, Cl, C12 H28 N2'
_chemical_formula_sum 'C12 H28 Cl5 N2 Sb'
_chemical_formula_weight 499.36
_space_group_crystal_system orthorhombic
_space_group_IT_number 62
_space_group_name_Hall '-P 2ac 2n'
_space_group_name_H-M_alt 'P n m a'
_symmetry_space_group_name_Hall '-P 2ac 2n'
_symmetry_space_group_name_H-M 'P n m a'
_atom_sites_solution_hydrogens geom
_atom_sites_solution_primary dual
_audit_creation_date 2017-11-10
_audit_creation_method
;
Olex2 1.2
(compiled 2017.08.10 svn.r3458 for OlexSys, GUI svn.r5381)
;
_audit_update_record
;
2017-11-28 deposited with the CCDC.
2018-04-17 downloaded from the CCDC.
;
_cell_angle_alpha 90
_cell_angle_beta 90
_cell_angle_gamma 90
_cell_formula_units_Z 4
_cell_length_a 13.0708(7)
_cell_length_b 7.9573(5)
_cell_length_c 20.1605(10)
_cell_measurement_reflns_used 2301
_cell_measurement_temperature 350.00(10)
_cell_measurement_theta_max 22.8910
_cell_measurement_theta_min 4.0320
_cell_volume 2096.9(2)
_computing_cell_refinement 'CrysAlisPro 1.171.38.41 (Rigaku OD, 2015)'
_computing_data_collection 'CrysAlisPro 1.171.38.41 (Rigaku OD, 2015)'
_computing_data_reduction 'CrysAlisPro 1.171.38.41 (Rigaku OD, 2015)'
_computing_molecular_graphics 'Olex2 (Dolomanov et al., 2009)'
_computing_publication_material 'Olex2 (Dolomanov et al., 2009)'
_computing_structure_refinement 'XH (Sheldrick, 2008)'
_computing_structure_solution 'ShelXT (Sheldrick, 2015)'
_diffrn_ambient_environment air
_diffrn_ambient_temperature 350.00(10)
_diffrn_detector 'CCD plate'
_diffrn_detector_area_resol_mean 10.5594
_diffrn_detector_type Atlas
_diffrn_measured_fraction_theta_full 0.995
_diffrn_measured_fraction_theta_max 0.874
_diffrn_measurement_details
;
List of Runs (angles in degrees, time in seconds):

  # Type    Start    End  Width  t~exp~   \w     \q     \k     \f   Frames
#--------------------------------------------------------------------------
  1  \w    -65.00  38.00   1.00   25.25    --   11.39 -38.00  90.00  103
  2  \w     -1.00  42.00   1.00   25.25    --   11.39  57.00 -90.00   43
;
_diffrn_measurement_device 'four-circle diffractometer'
_diffrn_measurement_device_type 'SuperNova, Dual, Cu at zero, Atlas'
_diffrn_measurement_method '\w scans'
_diffrn_orient_matrix_type 'CrysAlisPro convention (1999,Acta A55,543-557)'
_diffrn_orient_matrix_UB_11 0.0222630000
_diffrn_orient_matrix_UB_12 -0.0788264000
_diffrn_orient_matrix_UB_13 0.0078340000
_diffrn_orient_matrix_UB_21 0.0388615000
_diffrn_orient_matrix_UB_22 0.0413337000
_diffrn_orient_matrix_UB_23 0.0183478000
_diffrn_orient_matrix_UB_31 -0.0306364000
_diffrn_orient_matrix_UB_32 -0.0048862000
_diffrn_orient_matrix_UB_33 0.0289813000
_diffrn_radiation_monochromator mirror
_diffrn_radiation_probe x-ray
_diffrn_radiation_type MoK\a
_diffrn_radiation_wavelength 0.71073
_diffrn_reflns_av_R_equivalents 0.0303
_diffrn_reflns_av_unetI/netI 0.0306
_diffrn_reflns_Laue_measured_fraction_full 0.995
_diffrn_reflns_Laue_measured_fraction_max 0.874
_diffrn_reflns_limit_h_max 17
_diffrn_reflns_limit_h_min -9
_diffrn_reflns_limit_k_max 11
_diffrn_reflns_limit_k_min -8
_diffrn_reflns_limit_l_max 26
_diffrn_reflns_limit_l_min -22
_diffrn_reflns_number 7734
_diffrn_reflns_point_group_measured_fraction_full 0.995
_diffrn_reflns_point_group_measured_fraction_max 0.874
_diffrn_reflns_theta_full 25.242
_diffrn_reflns_theta_max 29.493
_diffrn_reflns_theta_min 3.409
_diffrn_source 'micro-focus sealed X-ray tube'
_diffrn_source_type 'SuperNova (Mo) X-ray Source'
_exptl_absorpt_coefficient_mu 1.947
_exptl_absorpt_correction_T_max 1.00000
_exptl_absorpt_correction_T_min 0.83012
_exptl_absorpt_correction_type multi-scan
_exptl_absorpt_process_details
;
CrysAlisPro 1.171.38.41 (Rigaku Oxford Diffraction, 2015)
Empirical absorption correction using spherical harmonics,
 implemented in SCALE3 ABSPACK scaling algorithm.
;
_exptl_crystal_density_diffrn 1.582
_exptl_crystal_description block
_exptl_crystal_F_000 1000
_refine_diff_density_max 0.769
_refine_diff_density_min -0.556
_refine_diff_density_rms 0.082
_refine_ls_extinction_method none
_refine_ls_goodness_of_fit_ref 1.029
_refine_ls_hydrogen_treatment constr
_refine_ls_matrix_type full
_refine_ls_number_parameters 118
_refine_ls_number_reflns 2718
_refine_ls_number_restraints 20
_refine_ls_restrained_S_all 1.031
_refine_ls_R_factor_all 0.1088
_refine_ls_R_factor_gt 0.0623
_refine_ls_shift/su_max 0.000
_refine_ls_shift/su_mean 0.000
_refine_ls_structure_factor_coef Fsqd
_refine_ls_weighting_details 'w=1/[\s^2^(Fo^2^)+(0.0818P)^2^+3.0427P] where P=(Fo^2^+2Fc^2^)/3'
_refine_ls_weighting_scheme calc
_refine_ls_wR_factor_gt 0.1652
_refine_ls_wR_factor_ref 0.1954
_reflns_Friedel_coverage 0.000
_reflns_number_gt 1547
_reflns_number_total 2718
_reflns_threshold_expression 'I > 2\s(I)'
_cod_data_source_file c8cc02496k2.cif
_cod_data_source_block 350K
_cod_depositor_comments 'Adding full bibliography for 7121527--7121528.cif.'
_cod_database_code 7121528
_shelx_shelxl_version_number 2014/7
_chemical_oxdiff_formula 'C H N Sb Cl'
_shelx_space_group_comment
;
The symmetry employed for this shelxl refinement is uniquely defined
by the following loop, which should always be used as a source of
symmetry information in preference to the above space-group names.
They are only intended as comments.
;
_reflns_odcompleteness_completeness 99.11
_reflns_odcompleteness_iscentric 1
_reflns_odcompleteness_theta 26.32
_olex2_refinement_description
;
1. Fixed Uiso
 At 1.2 times of:
  All C(H,H) groups, All N(H,H) groups
2. Restrained distances
 C1-C2 \\sim C2-C3 \\sim C3-C4 \\sim C4-C5 \\sim C5-C6
 with sigma of 0.02
 C7-C8 \\sim C8-C9 \\sim C9-C10 \\sim C10-C11 \\sim C11-C12
 with sigma of 0.02
3. Others
 Fixed Sof: H1A(0.5) H1B(0.5) H4A(0.5) H4B(0.5) H1C(0.5) H1D(0.5) H2A(0.5)
 H2B(0.5) H5A(0.5) H5B(0.5) H3A(0.5) H3B(0.5) H6A(0.5) H6B(0.5) H9A(0.5)
 H9B(0.5) H7A(0.5) H7B(0.5) H12A(0.5) H12B(0.5) H2C(0.5) H2D(0.5) H11A(0.5)
 H11B(0.5) H10A(0.5) H10B(0.5) H8A(0.5) H8B(0.5)
4.a Secondary CH2 refined with riding coordinates:
 N1(H1A,H1B), C4(H4A,H4B), C1(H1C,H1D), C2(H2A,H2B), C5(H5A,H5B), C3(H3A,H3B),
 C6(H6A,H6B), C9(H9A,H9B), C7(H7A,H7B), C12(H12A,H12B), N2(H2C,H2D), C11(H11A,
 H11B), C10(H10A,H10B), C8(H8A,H8B)
;
_olex2_submission_special_instructions 'No special instructions were received'
_oxdiff_exptl_absorpt_empirical_details
;
Empirical correction (ABSPACK) includes:
- Absorption correction using spherical harmonics
- Frame scaling
;
_oxdiff_exptl_absorpt_empirical_full_max 1.188
_oxdiff_exptl_absorpt_empirical_full_min 0.838

loop_
_space_group_symop_operation_xyz
'x, y, z'
'-x+1/2, -y, z+1/2'
'x+1/2, -y+1/2, -z+1/2'
'-x, y+1/2, -z'
'-x, -y, -z'
'x-1/2, y, -z-1/2'
'-x-1/2, y-1/2, z-1/2'
'x, -y-1/2, z'

loop_
_atom_site_label
_atom_site_type_symbol
_atom_site_fract_x
_atom_site_fract_y
_atom_site_fract_z
_atom_site_U_iso_or_equiv
_atom_site_adp_type
_atom_site_occupancy
_atom_site_site_symmetry_order
_atom_site_calc_flag
_atom_site_refinement_flags_posn
_atom_site_refinement_flags_adp
_atom_site_refinement_flags_occupancy
Sb1 Sb 0.13910(5) 0.2500 0.44098(3) 0.0898(3) Uani 1 2 d S T P
Cl1 Cl 0.2763(3) 0.2500 0.54331(18) 0.1400(12) Uani 1 2 d S T P
Cl2 Cl 0.0202(3) 0.2500 0.34025(15) 0.1326(11) Uani 1 2 d S T P
Cl3 Cl 0.2429(2) 0.0317(6) 0.38891(17) 0.230(2) Uani 1 1 d . . .
Cl4 Cl 0.0000 0.0000 0.5000 0.255(3) Uani 1 2 d S T P
N1 N 0.0276(12) -0.2500 0.3428(6) 0.195(6) Uani 1 2 d S T P
H1A H 0.0498 -0.3416 0.3657 0.234 Uiso 0.5 1 calc R . .
H1B H 0.0498 -0.1584 0.3657 0.234 Uiso 0.5 1 calc R . .
C4 C -0.041(2) -0.2500 0.1949(8) 0.237(13) Uani 1 2 d DS T P
H4A H -0.0476 -0.1501 0.1659 0.284 Uiso 0.5 1 calc R . .
H4B H -0.0476 -0.3499 0.1659 0.284 Uiso 0.5 1 calc R . .
C1 C -0.0695(14) -0.2500 0.3473(7) 0.30(2) Uani 1 2 d DS T P
H1C H -0.0875 -0.1504 0.3743 0.360 Uiso 0.5 1 calc R . .
H1D H -0.0875 -0.3496 0.3743 0.360 Uiso 0.5 1 calc R . .
C2 C -0.1318(14) -0.2500 0.2977(11) 0.38(3) Uani 1 2 d DS T P
H2A H -0.1759 -0.3489 0.3061 0.459 Uiso 0.5 1 calc R . .
H2B H -0.1759 -0.1511 0.3061 0.459 Uiso 0.5 1 calc R . .
C5 C 0.0525(19) -0.2500 0.2195(10) 0.268(15) Uani 1 2 d DS T P
H5A H 0.0858 -0.3492 0.1992 0.321 Uiso 0.5 1 calc R . .
H5B H 0.0858 -0.1508 0.1992 0.321 Uiso 0.5 1 calc R . .
C3 C -0.1210(15) -0.2500 0.2345(12) 0.37(3) Uani 1 2 d DS T P
H3A H -0.1610 -0.1511 0.2199 0.446 Uiso 0.5 1 calc R . .
H3B H -0.1610 -0.3489 0.2199 0.446 Uiso 0.5 1 calc R . .
C6 C 0.0834(14) -0.2500 0.2799(12) 0.32(2) Uani 1 2 d DS T P
H6A H 0.1290 -0.1509 0.2829 0.383 Uiso 0.5 1 calc R . .
H6B H 0.1290 -0.3491 0.2829 0.383 Uiso 0.5 1 calc R . .
C9 C 0.1354(18) 0.2500 0.1593(11) 0.246(14) Uani 1 2 d DS T P
H9A H 0.1297 0.3493 0.1887 0.296 Uiso 0.5 1 calc R . .
H9B H 0.1297 0.1507 0.1887 0.296 Uiso 0.5 1 calc R . .
C7 C 0.2671(12) 0.2500 0.0764(10) 0.209(11) Uani 1 2 d DS T P
H7A H 0.3127 0.3492 0.0743 0.250 Uiso 0.5 1 calc R . .
H7B H 0.3127 0.1508 0.0743 0.250 Uiso 0.5 1 calc R . .
C12 C 0.107(2) 0.2500 0.0087(9) 0.194(8) Uani 1 2 d DS T P
H12A H 0.0928 0.3498 -0.0191 0.233 Uiso 0.5 1 calc R . .
H12B H 0.0928 0.1502 -0.0191 0.233 Uiso 0.5 1 calc R . .
N2 N 0.2210(14) 0.2500 0.0219(8) 0.278(13) Uani 1 2 d S T P
H2C H 0.2455 0.1587 -0.0002 0.334 Uiso 0.5 1 calc R . .
H2D H 0.2455 0.3413 -0.0002 0.334 Uiso 0.5 1 calc R . .
C11 C 0.0401(18) 0.2500 0.0570(13) 0.33(3) Uani 1 2 d DS T P
H11A H -0.0034 0.1510 0.0474 0.400 Uiso 0.5 1 calc R . .
H11B H -0.0034 0.3490 0.0474 0.400 Uiso 0.5 1 calc R . .
C10 C 0.0484(15) 0.2500 0.1228(13) 0.247(15) Uani 1 2 d DS T P
H10A H 0.0093 0.1506 0.1380 0.296 Uiso 0.5 1 calc R . .
H10B H 0.0093 0.3494 0.1380 0.296 Uiso 0.5 1 calc R . .
C8 C 0.2307(17) 0.2500 0.1387(9) 0.221(10) Uani 1 2 d DS T P
H8A H 0.2624 0.1507 0.1601 0.265 Uiso 0.5 1 calc R . .
H8B H 0.2624 0.3493 0.1601 0.265 Uiso 0.5 1 calc R . .

loop_
_atom_site_aniso_label
_atom_site_aniso_U_11
_atom_site_aniso_U_22
_atom_site_aniso_U_33
_atom_site_aniso_U_23
_atom_site_aniso_U_13
_atom_site_aniso_U_12
Sb1 0.0745(5) 0.1052(6) 0.0898(5) 0.000 0.0104(3) 0.000
Cl1 0.135(3) 0.147(3) 0.138(2) 0.000 -0.040(2) 0.000
Cl2 0.115(2) 0.185(3) 0.0973(18) 0.000 -0.0127(16) 0.000
Cl3 0.142(2) 0.360(6) 0.189(3) -0.126(3) -0.015(2) 0.106(3)
Cl4 0.421(9) 0.154(4) 0.190(4) 0.060(3) -0.131(5) -0.123(5)
N1 0.171(13) 0.31(2) 0.106(8) 0.000 -0.052(9) 0.000
C4 0.176(19) 0.42(4) 0.120(13) 0.000 -0.026(15) 0.000
C1 0.103(11) 0.70(6) 0.101(10) 0.000 -0.004(9) 0.000
C2 0.100(14) 0.84(11) 0.21(2) 0.000 0.005(16) 0.000
C5 0.20(3) 0.47(5) 0.133(15) 0.000 0.068(16) 0.000
C3 0.106(16) 0.80(10) 0.20(2) 0.000 -0.028(17) 0.000
C6 0.102(12) 0.67(7) 0.183(19) 0.000 0.026(14) 0.000
C9 0.22(3) 0.35(4) 0.164(18) 0.000 0.07(2) 0.000
C7 0.089(9) 0.39(3) 0.151(14) 0.000 0.015(10) 0.000
C12 0.19(2) 0.27(2) 0.125(13) 0.000 -0.028(12) 0.000
N2 0.156(15) 0.56(4) 0.118(10) 0.000 0.039(10) 0.000
C11 0.13(2) 0.63(8) 0.24(3) 0.000 -0.06(2) 0.000
C10 0.095(13) 0.26(3) 0.39(4) 0.000 0.06(2) 0.000
C8 0.18(2) 0.33(3) 0.160(18) 0.000 -0.010(14) 0.000

loop_
_atom_type_symbol
_atom_type_description
_atom_type_scat_dispersion_real
_atom_type_scat_dispersion_imag
_atom_type_scat_source
C C 0.0033 0.0016 'International Tables Vol C Tables 4.2.6.8 and 6.1.1.4'
H H 0.0000 0.0000 'International Tables Vol C Tables 4.2.6.8 and 6.1.1.4'
N N 0.0061 0.0033 'International Tables Vol C Tables 4.2.6.8 and 6.1.1.4'
Cl Cl 0.1484 0.1585 'International Tables Vol C Tables 4.2.6.8 and 6.1.1.4'
Sb Sb -0.5866 1.5461 'International Tables Vol C Tables 4.2.6.8 and 6.1.1.4'

loop_
_geom_angle_atom_site_label_1
_geom_angle_atom_site_label_2
_geom_angle_atom_site_label_3
_geom_angle
_geom_angle_site_symmetry_1
Cl2 Sb1 Cl1 176.43(11) .
Cl3 Sb1 Cl1 87.70(10) 8_565
Cl3 Sb1 Cl1 87.70(10) .
Cl3 Sb1 Cl2 89.79(9) .
Cl3 Sb1 Cl2 89.79(9) 8_565
Cl3 Sb1 Cl3 90.7(2) 8_565
H1A N1 H1B 106.4 .
C1 N1 H1A 106.3 .
C1 N1 H1B 106.3 .
C1 N1 C6 124.0(13) .
C6 N1 H1A 106.3 .
C6 N1 H1B 106.3 .
H4A C4 H4B 106.8 .
C5 C4 H4A 107.2 .
C5 C4 H4B 107.2 .
C3 C4 H4A 107.2 .
C3 C4 H4B 107.2 .
C3 C4 C5 120.5(18) .
N1 C1 H1C 106.1 .
N1 C1 H1D 106.1 .
N1 C1 C2 125.1(16) .
H1C C1 H1D 106.3 .
C2 C1 H1C 106.1 .
C2 C1 H1D 106.1 .
C1 C2 H2A 103.6 .
C1 C2 H2B 103.6 .
H2A C2 H2B 105.3 .
C3 C2 C1 134(2) .
C3 C2 H2A 103.6 .
C3 C2 H2B 103.6 .
C4 C5 H5A 104.7 .
C4 C5 H5B 104.7 .
H5A C5 H5B 105.7 .
C6 C5 C4 130.3(18) .
C6 C5 H5A 104.7 .
C6 C5 H5B 104.7 .
C4 C3 H3A 103.7 .
C4 C3 H3B 103.7 .
C2 C3 C4 134(2) .
C2 C3 H3A 103.7 .
C2 C3 H3B 103.7 .
H3A C3 H3B 105.4 .
N1 C6 H6A 104.3 .
N1 C6 H6B 104.3 .
C5 C6 N1 131.7(16) .
C5 C6 H6A 104.3 .
C5 C6 H6B 104.3 .
H6A C6 H6B 105.6 .
H9A C9 H9B 105.9 .
C10 C9 H9A 105.1 .
C10 C9 H9B 105.1 .
C8 C9 H9A 105.1 .
C8 C9 H9B 105.1 .
C8 C9 C10 129(2) .
H7A C7 H7B 105.7 .
N2 C7 H7A 104.6 .
N2 C7 H7B 104.6 .
N2 C7 C8 130.6(17) .
C8 C7 H7A 104.6 .
C8 C7 H7B 104.6 .
H12A C12 H12B 106.7 .
N2 C12 H12A 106.8 .
N2 C12 H12B 106.8 .
C11 C12 H12A 106.8 .
C11 C12 H12B 106.8 .
C11 C12 N2 122.0(18) .
C7 N2 C12 128.9(14) .
C7 N2 H2C 105.1 .
C7 N2 H2D 105.1 .
C12 N2 H2C 105.1 .
C12 N2 H2D 105.1 .
H2C N2 H2D 105.9 .
C12 C11 H11A 103.9 .
C12 C11 H11B 103.9 .
C12 C11 C10 133(2) .
H11A C11 H11B 105.4 .
C10 C11 H11A 103.9 .
C10 C11 H11B 103.9 .
C9 C10 H10A 105.4 .
C9 C10 H10B 105.4 .
C11 C10 C9 128(2) .
C11 C10 H10A 105.4 .
C11 C10 H10B 105.4 .
H10A C10 H10B 106.0 .
C9 C8 C7 129.1(19) .
C9 C8 H8A 105.0 .
C9 C8 H8B 105.0 .
C7 C8 H8A 105.0 .
C7 C8 H8B 105.0 .
H8A C8 H8B 105.9 .

loop_
_geom_bond_atom_site_label_1
_geom_bond_atom_site_label_2
_geom_bond_distance
_geom_bond_site_symmetry_2
Sb1 Cl1 2.734(3) .
Sb1 Cl2 2.557(3) .
Sb1 Cl3 2.441(3) 8_565
Sb1 Cl3 2.441(3) .
N1 H1A 0.9100 .
N1 H1B 0.9100 .
N1 C1 1.272(18) .
N1 C6 1.46(2) .
C4 H4A 0.9900 .
C4 H4B 0.9900 .
C4 C5 1.324(13) .
C4 C3 1.310(13) .
C1 H1C 0.9900 .
C1 H1D 0.9900 .
C1 C2 1.290(13) .
C2 H2A 0.9900 .
C2 H2B 0.9900 .
C2 C3 1.282(14) .
C5 H5A 0.9900 .
C5 H5B 0.9900 .
C5 C6 1.283(13) .
C3 H3A 0.9900 .
C3 H3B 0.9900 .
C6 H6A 0.9900 .
C6 H6B 0.9900 .
C9 H9A 0.9900 .
C9 H9B 0.9900 .
C9 C10 1.355(13) .
C9 C8 1.313(14) .
C7 H7A 0.9900 .
C7 H7B 0.9900 .
C7 N2 1.25(2) .
C7 C8 1.344(13) .
C12 H12A 0.9900 .
C12 H12B 0.9900 .
C12 N2 1.51(2) .
C12 C11 1.313(15) .
N2 H2C 0.9100 .
N2 H2D 0.9100 .
C11 H11A 0.9900 .
C11 H11B 0.9900 .
C11 C10 1.331(14) .
C10 H10A 0.9900 .
C10 H10B 0.9900 .
C8 H8A 0.9900 .
C8 H8B 0.9900 .
